data_1567059
loop_
_publ_author_name
'Bischof, Tobias'
'Guo, Xueying'
'Krummenacher, Ivo'
'Be\&sler, Lukas'
'Lin, Zhenyang'
'Finze, Maik'
'Braunschweig, Holger'

_publ_section_title
;
 Alkene insertion reactivity of a o-carboranyl-substituted 9-borafluorene
;
_journal_name_full 'Chemical Science'
_journal_paper_doi 10.1039/D2SC02750J
_journal_year 2022
_chemical_formula_moiety 'C28 H37 B11 Br N'
_chemical_formula_sum 'C28 H37 B11 Br N'
_chemical_formula_weight 586.40
_space_group_crystal_system triclinic
_space_group_IT_number 2
_space_group_name_Hall '-P 1'
_space_group_name_H-M_alt 'P -1'
_atom_sites_solution_hydrogens mixed
_atom_sites_solution_primary dual
_atom_sites_solution_secondary difmap
_audit_creation_method SHELXL-2018/3
_audit_update_record
;
2022-05-12 deposited with the CCDC.	2022-06-02 downloaded from the CCDC.
;
_cell_angle_alpha 84.8000(10)
_cell_angle_beta 80.733(2)
_cell_angle_gamma 68.625(2)
_cell_formula_units_Z 2
_cell_length_a 9.6639(2)
_cell_length_b 9.8598(2)
_cell_length_c 17.3492(3)
_cell_measurement_reflns_used 13412
_cell_measurement_temperature 100(2)
_cell_measurement_theta_max 78.9570
_cell_measurement_theta_min 2.5910
_cell_volume 1518.39(6)
_computing_cell_refinement 'CrysAlisPro 1.171.40.45a (Rigaku OD, 2019)'
_computing_data_collection 'CrysAlisPro 1.171.40.45a (Rigaku OD, 2019)'
_computing_data_reduction 'CrysAlisPro 1.171.40.45a (Rigaku OD, 2019)'
_computing_molecular_graphics 'SHELXL-2018/3 (Sheldrick, 2018)'
_computing_publication_material 'SHELXL-2018/3 (Sheldrick, 2018)'
_computing_structure_refinement 'SHELXL-2018/3 (Sheldrick, 2018)'
_computing_structure_solution 'SHELXT 2014/5 (Sheldrick, 2014)'
_diffrn_ambient_temperature 100(2)
_diffrn_measured_fraction_theta_full 1.000
_diffrn_measured_fraction_theta_max 0.999
_diffrn_measurement_device_type 'XtaLAB Synergy, Dualflex, HyPix'
_diffrn_measurement_method '\w scans'
_diffrn_radiation_type CuK\a
_diffrn_radiation_wavelength 1.54184
_diffrn_reflns_av_R_equivalents 0.0420
_diffrn_reflns_av_unetI/netI 0.0423
_diffrn_reflns_Laue_measured_fraction_full 1.000
_diffrn_reflns_Laue_measured_fraction_max 0.999
_diffrn_reflns_limit_h_max 11
_diffrn_reflns_limit_h_min -11
_diffrn_reflns_limit_k_max 12
_diffrn_reflns_limit_k_min -12
_diffrn_reflns_limit_l_max 19
_diffrn_reflns_limit_l_min -21
_diffrn_reflns_number 19819
_diffrn_reflns_point_group_measured_fraction_full 1.000
_diffrn_reflns_point_group_measured_fraction_max 0.999
_diffrn_reflns_theta_full 72.000
_diffrn_reflns_theta_max 72.120
_diffrn_reflns_theta_min 2.582
_diffrn_source 'micro-focus sealed X-ray tube'
_exptl_absorpt_coefficient_mu 1.972
_exptl_absorpt_correction_T_max 1.000
_exptl_absorpt_correction_T_min 0.541
_exptl_absorpt_correction_type gaussian
_exptl_absorpt_process_details sadabs
_exptl_crystal_colour colourless
_exptl_crystal_density_diffrn 1.283
_exptl_crystal_description plate
_exptl_crystal_F_000 604
_exptl_crystal_size_max 0.250
_exptl_crystal_size_mid 0.100
_exptl_crystal_size_min 0.020
_refine_diff_density_max 0.429
_refine_diff_density_min -0.240
_refine_diff_density_rms 0.059
_refine_ls_extinction_method none
_refine_ls_goodness_of_fit_ref 1.052
_refine_ls_hydrogen_treatment mixed
_refine_ls_matrix_type full
_refine_ls_number_parameters 414
_refine_ls_number_reflns 5981
_refine_ls_number_restraints 0
_refine_ls_restrained_S_all 1.052
_refine_ls_R_factor_all 0.0348
_refine_ls_R_factor_gt 0.0316
_refine_ls_shift/su_max 0.000
_refine_ls_shift/su_mean 0.000
_refine_ls_structure_factor_coef Fsqd
_refine_ls_weighting_details 'w=1/[\s^2^(Fo^2^)+(0.0460P)^2^+0.2405P] where P=(Fo^2^+2Fc^2^)/3'
_refine_ls_weighting_scheme calc
_refine_ls_wR_factor_gt 0.0804
_refine_ls_wR_factor_ref 0.0823
_reflns_Friedel_coverage 0.000
_reflns_number_gt 5452
_reflns_number_total 5981
_reflns_threshold_expression 'I > 2\s(I)'
_cod_data_source_file d2sc02750j2.cif
_cod_data_source_block 5tBuCN
_cod_database_code 1567059
_shelx_shelxl_version_number 2018/3
_shelx_space_group_comment
;
The symmetry employed for this shelxl refinement is uniquely defined
by the following loop, which should always be used as a source of
symmetry information in preference to the above space-group names.
They are only intended as comments.
;
_shelx_estimated_absorpt_t_min 0.638
_shelx_estimated_absorpt_t_max 0.962

loop_
_space_group_symop_operation_xyz
'x, y, z'
'-x, -y, -z'

loop_
_atom_site_label
_atom_site_type_symbol
_atom_site_fract_x
_atom_site_fract_y
_atom_site_fract_z
_atom_site_U_iso_or_equiv
_atom_site_adp_type
_atom_site_occupancy
_atom_site_site_symmetry_order
_atom_site_calc_flag
_atom_site_refinement_flags_posn
_atom_site_refinement_flags_adp
_atom_site_refinement_flags_occupancy
_atom_site_disorder_assembly
_atom_site_disorder_group
B1_1 B 0.3883(2) 0.40230(19) 0.75785(10) 0.0177(3) Uani 1 1 d . . . . .
C1_1 C 0.23992(18) 0.53586(17) 0.79321(9) 0.0181(3) Uani 1 1 d . . . . .
C2_1 C 0.19529(19) 0.53111(18) 0.87444(9) 0.0216(3) Uani 1 1 d . . . . .
H2_1 H 0.256702 0.454585 0.904866 0.026 Uiso 1 1 calc R U . . .
C3_1 C 0.0667(2) 0.6319(2) 0.91253(9) 0.0244(3) Uani 1 1 d . . . . .
H3_1 H 0.042058 0.625198 0.967657 0.029 Uiso 1 1 calc R U . . .
C4_1 C -0.0254(2) 0.7428(2) 0.86847(10) 0.0251(3) Uani 1 1 d . . . . .
H4_1 H -0.115197 0.811933 0.893107 0.030 Uiso 1 1 calc R U . . .
C5_1 C 0.01446(19) 0.75193(19) 0.78879(10) 0.0225(3) Uani 1 1 d . . . . .
H5_1 H -0.049143 0.828132 0.759124 0.027 Uiso 1 1 calc R U . . .
C6_1 C 0.14633(18) 0.65194(17) 0.75004(9) 0.0186(3) Uani 1 1 d . . . . .
C7_1 C 0.17715(17) 0.68404(18) 0.66391(9) 0.0187(3) Uani 1 1 d . . . . .
C8_1 C 0.15196(19) 0.83001(18) 0.64042(10) 0.0217(3) Uani 1 1 d . . . . .
H8_1 H 0.122982 0.900797 0.679297 0.026 Uiso 1 1 calc R U . . .
C9_1 C 0.16789(19) 0.87456(18) 0.56243(10) 0.0228(3) Uani 1 1 d . . . . .
H9_1 H 0.149168 0.974350 0.548172 0.027 Uiso 1 1 calc R U . . .
C10_1 C 0.21138(18) 0.77174(19) 0.50576(9) 0.0217(3) Uani 1 1 d . . . . .
H10_1 H 0.221891 0.800624 0.452046 0.026 Uiso 1 1 calc R U . . .
C11_1 C 0.23977(18) 0.62570(18) 0.52753(9) 0.0197(3) Uani 1 1 d . . . . .
H11_1 H 0.270984 0.555662 0.488133 0.024 Uiso 1 1 calc R U . . .
C12_1 C 0.22344(17) 0.57961(17) 0.60605(9) 0.0174(3) Uani 1 1 d . . . . .
C13_1 C 0.26468(18) 0.41820(17) 0.62926(9) 0.0176(3) Uani 1 1 d . . . . .
H13_1 H 0.184295 0.407224 0.670730 0.021 Uiso 1 1 calc R U . . .
C14_1 C 0.41162(18) 0.37342(17) 0.66563(9) 0.0184(3) Uani 1 1 d . . . . .
H14A_1 H 0.473845 0.427702 0.637401 0.022 Uiso 1 1 calc R U . . .
H14B_1 H 0.468027 0.268363 0.657494 0.022 Uiso 1 1 calc R U . . .
C1_2 C 0.55102(18) 0.38480(17) 0.78907(9) 0.0178(3) Uani 1 1 d . . . . .
C2_2 C 0.63041(19) 0.50890(18) 0.76053(10) 0.0214(3) Uani 1 1 d . . . . .
C3_2 C 0.5499(2) 0.6361(2) 0.70884(11) 0.0289(4) Uani 1 1 d . . . . .
H3A_2 H 0.580164 0.609459 0.653975 0.043 Uiso 1 1 calc R U . . .
H3B_2 H 0.576218 0.720407 0.716863 0.043 Uiso 1 1 calc R U . . .
H3C_2 H 0.441297 0.660929 0.722220 0.043 Uiso 1 1 calc R U . . .
B4_2 B 0.6916(2) 0.2170(2) 0.79668(11) 0.0231(4) Uani 1 1 d . . . . .
H4_2 H 0.673(2) 0.124(2) 0.7843(12) 0.023(5) Uiso 1 1 d . . . . .
B5_2 B 0.5942(2) 0.3171(2) 0.88090(10) 0.0223(4) Uani 1 1 d . . . . .
H5_2 H 0.519(2) 0.279(2) 0.9185(11) 0.018(5) Uiso 1 1 d . . . . .
B6_2 B 0.5529(2) 0.5044(2) 0.85621(11) 0.0221(4) Uani 1 1 d . . . . .
H6_2 H 0.449(3) 0.593(2) 0.8760(12) 0.025(5) Uiso 1 1 d . . . . .
B7_2 B 0.7255(2) 0.5334(2) 0.83049(12) 0.0258(4) Uani 1 1 d . . . . .
H7_2 H 0.727(3) 0.640(3) 0.8324(13) 0.030(6) Uiso 1 1 d . . . . .
B8_2 B 0.8226(2) 0.4342(2) 0.74610(12) 0.0263(4) Uani 1 1 d . . . . .
H8_2 H 0.879(3) 0.482(3) 0.6999(14) 0.032(6) Uiso 1 1 d . . . . .
B9_2 B 0.8650(2) 0.2459(2) 0.77050(12) 0.0269(4) Uani 1 1 d . . . . .
H9_2 H 0.962(3) 0.161(3) 0.7401(15) 0.043(7) Uiso 1 1 d . . . . .
B10_2 B 0.7936(2) 0.2299(2) 0.87070(12) 0.0265(4) Uani 1 1 d . . . . .
H10_2 H 0.848(3) 0.138(3) 0.9061(15) 0.040(7) Uiso 1 1 d . . . . .
B11_2 B 0.7060(2) 0.4091(2) 0.90809(11) 0.0263(4) Uani 1 1 d . . . . .
H11_2 H 0.703(3) 0.430(3) 0.9672(15) 0.038(6) Uiso 1 1 d . . . . .
B12_2 B 0.8746(2) 0.3651(2) 0.83969(12) 0.0265(4) Uani 1 1 d . . . . .
H12_2 H 0.977(3) 0.364(3) 0.8549(14) 0.035(6) Uiso 1 1 d . . . . .
B3_2 B 0.7119(2) 0.3407(2) 0.71999(11) 0.0226(4) Uani 1 1 d . . . . .
H3_2 H 0.700(3) 0.330(2) 0.6657(13) 0.028(5) Uiso 1 1 d . . . . .
C1_3 C 0.27620(18) 0.32611(17) 0.56093(9) 0.0178(3) Uani 1 1 d . . . . .
C2_3 C 0.41393(18) 0.24506(18) 0.51979(9) 0.0201(3) Uani 1 1 d . . . . .
H2_3 H 0.503625 0.246105 0.535043 0.024 Uiso 1 1 calc R U . . .
C3_3 C 0.42319(19) 0.16240(18) 0.45670(9) 0.0209(3) Uani 1 1 d . . . . .
H3_3 H 0.517844 0.106674 0.429539 0.025 Uiso 1 1 calc R U . . .
C4_3 C 0.29231(19) 0.16336(17) 0.43470(9) 0.0184(3) Uani 1 1 d . . . . .
Br4_3 Br 0.30331(2) 0.04932(2) 0.34902(2) 0.02321(7) Uani 1 1 d . . . . .
C5_3 C 0.15291(19) 0.24415(18) 0.47284(10) 0.0222(3) Uani 1 1 d . . . . .
H5_3 H 0.063706 0.244980 0.456116 0.027 Uiso 1 1 calc R U . . .
C6_3 C 0.14637(19) 0.32401(18) 0.53613(9) 0.0215(3) Uani 1 1 d . . . . .
H6_3 H 0.051236 0.378614 0.563271 0.026 Uiso 1 1 calc R U . . .
N1_4 N 0.35885(16) 0.26059(15) 0.79895(8) 0.0200(3) Uani 1 1 d . . . . .
C2_4 C 0.3236(2) 0.02963(19) 0.87251(10) 0.0246(3) Uani 1 1 d . . . . .
C3_4 C 0.4815(2) -0.0709(2) 0.88771(12) 0.0312(4) Uani 1 1 d . . . . .
H3A_4 H 0.545259 -0.101020 0.837748 0.047 Uiso 1 1 calc R U . . .
H3B_4 H 0.475291 -0.157149 0.918679 0.047 Uiso 1 1 calc R U . . .
H3C_4 H 0.524811 -0.018479 0.916410 0.047 Uiso 1 1 calc R U . . .
C4_4 C 0.2220(3) 0.0813(3) 0.94936(12) 0.0426(5) Uani 1 1 d . . . . .
H4A_4 H 0.122841 0.147182 0.938285 0.064 Uiso 1 1 calc R U . . .
H4B_4 H 0.266095 0.132812 0.978101 0.064 Uiso 1 1 calc R U . . .
H4C_4 H 0.211981 -0.003063 0.980958 0.064 Uiso 1 1 calc R U . . .
C5_4 C 0.2549(3) -0.0441(2) 0.82350(14) 0.0392(5) Uani 1 1 d . . . . .
H5A_4 H 0.155227 0.023262 0.814103 0.059 Uiso 1 1 calc R U . . .
H5B_4 H 0.246116 -0.132015 0.851563 0.059 Uiso 1 1 calc R U . . .
H5C_4 H 0.319441 -0.070670 0.773402 0.059 Uiso 1 1 calc R U . . .
C1_4 C 0.34005(18) 0.15954(18) 0.82915(9) 0.0205(3) Uani 1 1 d . . . . .

loop_
_atom_site_aniso_label
_atom_site_aniso_U_11
_atom_site_aniso_U_22
_atom_site_aniso_U_33
_atom_site_aniso_U_23
_atom_site_aniso_U_13
_atom_site_aniso_U_12
B1_1 0.0190(8) 0.0172(8) 0.0166(8) 0.0003(6) -0.0047(6) -0.0055(7)
C1_1 0.0181(7) 0.0194(7) 0.0184(7) -0.0031(6) -0.0036(6) -0.0077(6)
C2_1 0.0242(8) 0.0229(8) 0.0189(7) -0.0008(6) -0.0050(6) -0.0091(7)
C3_1 0.0250(8) 0.0313(9) 0.0175(7) -0.0058(6) 0.0001(6) -0.0107(7)
C4_1 0.0200(8) 0.0295(9) 0.0238(8) -0.0090(7) -0.0006(6) -0.0056(7)
C5_1 0.0200(8) 0.0226(8) 0.0240(8) -0.0035(6) -0.0055(6) -0.0049(6)
C6_1 0.0200(7) 0.0197(7) 0.0182(7) -0.0035(6) -0.0040(6) -0.0083(6)
C7_1 0.0161(7) 0.0204(8) 0.0196(7) -0.0006(6) -0.0052(6) -0.0054(6)
C8_1 0.0200(8) 0.0193(8) 0.0252(8) -0.0031(6) -0.0050(6) -0.0050(6)
C9_1 0.0204(8) 0.0187(8) 0.0291(8) 0.0037(6) -0.0064(6) -0.0066(6)
C10_1 0.0178(7) 0.0254(8) 0.0206(7) 0.0039(6) -0.0030(6) -0.0071(6)
C11_1 0.0168(7) 0.0220(8) 0.0188(7) -0.0017(6) -0.0035(6) -0.0044(6)
C12_1 0.0122(7) 0.0198(8) 0.0200(7) -0.0001(6) -0.0041(6) -0.0047(6)
C13_1 0.0182(7) 0.0190(7) 0.0152(7) -0.0011(6) -0.0040(6) -0.0056(6)
C14_1 0.0186(7) 0.0176(7) 0.0179(7) -0.0019(6) -0.0058(6) -0.0036(6)
C1_2 0.0201(7) 0.0173(7) 0.0154(7) -0.0003(5) -0.0035(6) -0.0059(6)
C2_2 0.0197(8) 0.0209(8) 0.0241(8) 0.0018(6) -0.0046(6) -0.0078(6)
C3_2 0.0274(9) 0.0255(9) 0.0350(9) 0.0094(7) -0.0092(7) -0.0111(7)
B4_2 0.0235(9) 0.0185(9) 0.0259(9) -0.0019(7) -0.0088(7) -0.0034(7)
B5_2 0.0259(9) 0.0253(9) 0.0173(8) 0.0037(7) -0.0081(7) -0.0097(8)
B6_2 0.0223(9) 0.0239(9) 0.0217(8) -0.0051(7) -0.0050(7) -0.0084(7)
B7_2 0.0229(9) 0.0255(10) 0.0324(10) -0.0029(8) -0.0075(8) -0.0109(8)
B8_2 0.0198(9) 0.0312(10) 0.0268(9) 0.0017(8) -0.0044(7) -0.0079(8)
B9_2 0.0222(9) 0.0268(10) 0.0295(9) -0.0031(8) -0.0088(8) -0.0034(8)
B10_2 0.0262(10) 0.0270(10) 0.0262(9) 0.0033(8) -0.0128(8) -0.0067(8)
B11_2 0.0256(9) 0.0350(11) 0.0201(9) -0.0032(8) -0.0081(7) -0.0104(8)
B12_2 0.0223(9) 0.0295(10) 0.0287(9) -0.0011(8) -0.0088(8) -0.0082(8)
B3_2 0.0182(8) 0.0275(10) 0.0190(8) -0.0034(7) -0.0042(7) -0.0034(7)
C1_3 0.0205(8) 0.0169(7) 0.0155(7) 0.0006(6) -0.0049(6) -0.0054(6)
C2_3 0.0176(7) 0.0233(8) 0.0193(7) -0.0009(6) -0.0055(6) -0.0060(6)
C3_3 0.0199(8) 0.0205(8) 0.0194(7) -0.0022(6) -0.0016(6) -0.0041(6)
C4_3 0.0250(8) 0.0146(7) 0.0166(7) -0.0003(5) -0.0049(6) -0.0075(6)
Br4_3 0.03010(11) 0.02069(10) 0.02062(10) -0.00396(6) -0.00623(7) -0.00923(7)
C5_3 0.0212(8) 0.0225(8) 0.0245(8) -0.0003(6) -0.0078(6) -0.0080(6)
C6_3 0.0172(7) 0.0228(8) 0.0221(7) -0.0033(6) -0.0034(6) -0.0034(6)
N1_4 0.0211(7) 0.0197(7) 0.0195(6) -0.0012(5) -0.0059(5) -0.0062(5)
C2_4 0.0262(8) 0.0191(8) 0.0276(8) 0.0036(6) -0.0052(7) -0.0073(7)
C3_4 0.0316(10) 0.0232(9) 0.0370(10) 0.0038(7) -0.0137(8) -0.0050(8)
C4_4 0.0434(12) 0.0397(12) 0.0321(10) 0.0092(9) 0.0056(9) -0.0069(10)
C5_4 0.0383(11) 0.0243(9) 0.0608(13) 0.0037(9) -0.0224(10) -0.0126(8)
C1_4 0.0201(8) 0.0215(8) 0.0194(7) -0.0024(6) -0.0054(6) -0.0051(6)

loop_
_atom_type_symbol
_atom_type_description
_atom_type_scat_dispersion_real
_atom_type_scat_dispersion_imag
_atom_type_scat_source
C C 0.0181 0.0091 'International Tables Vol C Tables 4.2.6.8 and 6.1.1.4'
H H 0.0000 0.0000 'International Tables Vol C Tables 4.2.6.8 and 6.1.1.4'
B B 0.0090 0.0039 'International Tables Vol C Tables 4.2.6.8 and 6.1.1.4'
N N 0.0311 0.0180 'International Tables Vol C Tables 4.2.6.8 and 6.1.1.4'
Br Br -0.6763 1.2805 'International Tables Vol C Tables 4.2.6.8 and 6.1.1.4'

loop_
_geom_angle_atom_site_label_1
_geom_angle_atom_site_label_2
_geom_angle_atom_site_label_3
_geom_angle
_geom_angle_site_symmetry_1
_geom_angle_site_symmetry_3
_geom_angle_publ_flag
N1_4 B1_1 C14_1 103.54(13) . . ?
N1_4 B1_1 C1_1 102.91(12) . . ?
C14_1 B1_1 C1_1 118.03(13) . . ?
N1_4 B1_1 C1_2 101.20(11) . . ?
C14_1 B1_1 C1_2 111.83(13) . . ?
C1_1 B1_1 C1_2 116.31(13) . . ?
C2_1 C1_1 C6_1 116.49(15) . . ?
C2_1 C1_1 B1_1 116.87(14) . . ?
C6_1 C1_1 B1_1 126.54(14) . . ?
C3_1 C2_1 C1_1 123.67(15) . . ?
C3_1 C2_1 H2_1 118.2 . . ?
C1_1 C2_1 H2_1 118.2 . . ?
C2_1 C3_1 C4_1 118.68(15) . . ?
C2_1 C3_1 H3_1 120.7 . . ?
C4_1 C3_1 H3_1 120.7 . . ?
C5_1 C4_1 C3_1 119.54(16) . . ?
C5_1 C4_1 H4_1 120.2 . . ?
C3_1 C4_1 H4_1 120.2 . . ?
C4_1 C5_1 C6_1 122.04(16) . . ?
C4_1 C5_1 H5_1 119.0 . . ?
C6_1 C5_1 H5_1 119.0 . . ?
C5_1 C6_1 C1_1 119.54(14) . . ?
C5_1 C6_1 C7_1 114.82(14) . . ?
C1_1 C6_1 C7_1 125.60(14) . . ?
C8_1 C7_1 C12_1 118.44(14) . . ?
C8_1 C7_1 C6_1 116.85(14) . . ?
C12_1 C7_1 C6_1 124.67(14) . . ?
C9_1 C8_1 C7_1 122.27(16) . . ?
C9_1 C8_1 H8_1 118.9 . . ?
C7_1 C8_1 H8_1 118.9 . . ?
C10_1 C9_1 C8_1 119.03(15) . . ?
C10_1 C9_1 H9_1 120.5 . . ?
C8_1 C9_1 H9_1 120.5 . . ?
C9_1 C10_1 C11_1 119.87(15) . . ?
C9_1 C10_1 H10_1 120.1 . . ?
C11_1 C10_1 H10_1 120.1 . . ?
C10_1 C11_1 C12_1 121.59(15) . . ?
C10_1 C11_1 H11_1 119.2 . . ?
C12_1 C11_1 H11_1 119.2 . . ?
C11_1 C12_1 C7_1 118.79(15) . . ?
C11_1 C12_1 C13_1 120.98(14) . . ?
C7_1 C12_1 C13_1 120.11(13) . . ?
C1_3 C13_1 C12_1 112.37(12) . . ?
C1_3 C13_1 C14_1 113.55(13) . . ?
C12_1 C13_1 C14_1 106.26(13) . . ?
C1_3 C13_1 H13_1 108.2 . . ?
C12_1 C13_1 H13_1 108.2 . . ?
C14_1 C13_1 H13_1 108.2 . . ?
C13_1 C14_1 B1_1 114.68(13) . . ?
C13_1 C14_1 H14A_1 108.6 . . ?
B1_1 C14_1 H14A_1 108.6 . . ?
C13_1 C14_1 H14B_1 108.6 . . ?
B1_1 C14_1 H14B_1 108.6 . . ?
H14A_1 C14_1 H14B_1 107.6 . . ?
C2_2 C1_2 B1_1 119.53(12) . . ?
C2_2 C1_2 B5_2 108.55(12) . . ?
B1_1 C1_2 B5_2 123.48(13) . . ?
C2_2 C1_2 B4_2 108.36(13) . . ?
B1_1 C1_2 B4_2 121.60(13) . . ?
B5_2 C1_2 B4_2 61.72(11) . . ?
C2_2 C1_2 B6_2 60.30(10) . . ?
B1_1 C1_2 B6_2 119.97(13) . . ?
B5_2 C1_2 B6_2 61.42(10) . . ?
B4_2 C1_2 B6_2 111.60(12) . . ?
C2_2 C1_2 B3_2 60.34(10) . . ?
B1_1 C1_2 B3_2 117.33(12) . . ?
B5_2 C1_2 B3_2 111.14(13) . . ?
B4_2 C1_2 B3_2 60.87(11) . . ?
B6_2 C1_2 B3_2 111.30(13) . . ?
C3_2 C2_2 C1_2 117.89(14) . . ?
C3_2 C2_2 B6_2 117.57(15) . . ?
C1_2 C2_2 B6_2 61.85(10) . . ?
C3_2 C2_2 B8_2 119.83(14) . . ?
C1_2 C2_2 B8_2 112.52(13) . . ?
B6_2 C2_2 B8_2 113.84(13) . . ?
C3_2 C2_2 B3_2 117.57(14) . . ?
C1_2 C2_2 B3_2 62.04(10) . . ?
B6_2 C2_2 B3_2 113.99(13) . . ?
B8_2 C2_2 B3_2 62.27(11) . . ?
C3_2 C2_2 B7_2 120.36(15) . . ?
C1_2 C2_2 B7_2 112.10(12) . . ?
B6_2 C2_2 B7_2 62.33(11) . . ?
B8_2 C2_2 B7_2 62.05(11) . . ?
B3_2 C2_2 B7_2 113.27(13) . . ?
C2_2 C3_2 H3A_2 109.5 . . ?
C2_2 C3_2 H3B_2 109.5 . . ?
H3A_2 C3_2 H3B_2 109.5 . . ?
C2_2 C3_2 H3C_2 109.5 . . ?
H3A_2 C3_2 H3C_2 109.5 . . ?
H3B_2 C3_2 H3C_2 109.5 . . ?
C1_2 B4_2 B3_2 60.10(10) . . ?
C1_2 B4_2 B5_2 59.12(10) . . ?
B3_2 B4_2 B5_2 108.43(13) . . ?
C1_2 B4_2 B10_2 106.61(13) . . ?
B3_2 B4_2 B10_2 107.82(14) . . ?
B5_2 B4_2 B10_2 60.43(11) . . ?
C1_2 B4_2 B9_2 106.72(13) . . ?
B3_2 B4_2 B9_2 59.55(11) . . ?
B5_2 B4_2 B9_2 108.38(14) . . ?
B10_2 B4_2 B9_2 59.97(11) . . ?
C1_2 B4_2 H4_2 118.9(12) . . ?
B3_2 B4_2 H4_2 119.2(11) . . ?
B5_2 B4_2 H4_2 121.0(12) . . ?
B10_2 B4_2 H4_2 125.9(12) . . ?
B9_2 B4_2 H4_2 124.6(12) . . ?
C1_2 B5_2 B6_2 59.62(10) . . ?
C1_2 B5_2 B4_2 59.15(10) . . ?
B6_2 B5_2 B4_2 108.08(13) . . ?
C1_2 B5_2 B11_2 106.71(13) . . ?
B6_2 B5_2 B11_2 59.97(11) . . ?
B4_2 B5_2 B11_2 108.31(14) . . ?
C1_2 B5_2 B10_2 106.32(13) . . ?
B6_2 B5_2 B10_2 108.01(14) . . ?
B4_2 B5_2 B10_2 60.03(11) . . ?
B11_2 B5_2 B10_2 60.19(12) . . ?
C1_2 B5_2 H5_2 118.7(11) . . ?
B6_2 B5_2 H5_2 122.2(11) . . ?
B4_2 B5_2 H5_2 117.9(11) . . ?
B11_2 B5_2 H5_2 126.7(11) . . ?
B10_2 B5_2 H5_2 124.2(11) . . ?
C2_2 B6_2 C1_2 57.85(10) . . ?
C2_2 B6_2 B5_2 104.69(13) . . ?
C1_2 B6_2 B5_2 58.96(10) . . ?
C2_2 B6_2 B11_2 105.32(14) . . ?
C1_2 B6_2 B11_2 106.49(13) . . ?
B5_2 B6_2 B11_2 60.34(11) . . ?
C2_2 B6_2 B7_2 59.00(11) . . ?
C1_2 B6_2 B7_2 106.21(13) . . ?
B5_2 B6_2 B7_2 107.86(14) . . ?
B11_2 B6_2 B7_2 59.91(11) . . ?
C2_2 B6_2 H6_2 118.2(11) . . ?
C1_2 B6_2 H6_2 119.0(12) . . ?
B5_2 B6_2 H6_2 125.8(12) . . ?
B11_2 B6_2 H6_2 128.6(11) . . ?
B7_2 B6_2 H6_2 121.8(12) . . ?
C2_2 B7_2 B8_2 58.90(11) . . ?
C2_2 B7_2 B11_2 105.12(13) . . ?
B8_2 B7_2 B11_2 108.77(14) . . ?
C2_2 B7_2 B12_2 105.52(14) . . ?
B8_2 B7_2 B12_2 60.33(11) . . ?
B11_2 B7_2 B12_2 60.71(12) . . ?
C2_2 B7_2 B6_2 58.66(10) . . ?
B8_2 B7_2 B6_2 108.22(14) . . ?
B11_2 B7_2 B6_2 60.00(11) . . ?
B12_2 B7_2 B6_2 108.72(14) . . ?
C2_2 B7_2 H7_2 115.5(13) . . ?
B8_2 B7_2 H7_2 117.0(13) . . ?
B11_2 B7_2 H7_2 129.7(12) . . ?
B12_2 B7_2 H7_2 128.1(13) . . ?
B6_2 B7_2 H7_2 119.1(13) . . ?
C2_2 B8_2 B7_2 59.06(11) . . ?
C2_2 B8_2 B3_2 58.91(11) . . ?
B7_2 B8_2 B3_2 108.09(14) . . ?
C2_2 B8_2 B9_2 104.84(14) . . ?
B7_2 B8_2 B9_2 108.12(14) . . ?
B3_2 B8_2 B9_2 59.36(11) . . ?
C2_2 B8_2 B12_2 105.31(14) . . ?
B7_2 B8_2 B12_2 59.91(11) . . ?
B3_2 B8_2 B12_2 107.96(14) . . ?
B9_2 B8_2 B12_2 60.46(11) . . ?
C2_2 B8_2 H8_2 116.6(13) . . ?
B7_2 B8_2 H8_2 120.4(13) . . ?
B3_2 B8_2 H8_2 117.4(13) . . ?
B9_2 B8_2 H8_2 127.3(13) . . ?
B12_2 B8_2 H8_2 129.3(13) . . ?
B3_2 B9_2 B8_2 60.28(11) . . ?
B3_2 B9_2 B10_2 107.82(14) . . ?
B8_2 B9_2 B10_2 107.64(15) . . ?
B3_2 B9_2 B4_2 59.57(11) . . ?
B8_2 B9_2 B4_2 107.54(14) . . ?
B10_2 B9_2 B4_2 59.96(11) . . ?
B3_2 B9_2 B12_2 108.22(14) . . ?
B8_2 B9_2 B12_2 59.87(11) . . ?
B10_2 B9_2 B12_2 59.90(12) . . ?
B4_2 B9_2 B12_2 107.76(14) . . ?
B3_2 B9_2 H9_2 118.5(14) . . ?
B8_2 B9_2 H9_2 122.3(14) . . ?
B10_2 B9_2 H9_2 123.5(13) . . ?
B4_2 B9_2 H9_2 119.7(15) . . ?
B12_2 B9_2 H9_2 125.1(15) . . ?
B4_2 B10_2 B9_2 60.08(11) . . ?
B4_2 B10_2 B12_2 108.21(13) . . ?
B9_2 B10_2 B12_2 60.34(12) . . ?
B4_2 B10_2 B5_2 59.54(11) . . ?
B9_2 B10_2 B5_2 107.76(13) . . ?
B12_2 B10_2 B5_2 107.95(14) . . ?
B4_2 B10_2 B11_2 107.55(13) . . ?
B9_2 B10_2 B11_2 108.28(14) . . ?
B12_2 B10_2 B11_2 60.21(12) . . ?
B5_2 B10_2 B11_2 59.73(11) . . ?
B4_2 B10_2 H10_2 121.9(15) . . ?
B9_2 B10_2 H10_2 120.8(14) . . ?
B12_2 B10_2 H10_2 121.1(15) . . ?
B5_2 B10_2 H10_2 122.7(14) . . ?
B11_2 B10_2 H10_2 122.3(14) . . ?
B7_2 B11_2 B6_2 60.08(11) . . ?
B7_2 B11_2 B5_2 107.49(13) . . ?
B6_2 B11_2 B5_2 59.70(11) . . ?
B7_2 B11_2 B10_2 107.19(14) . . ?
B6_2 B11_2 B10_2 107.72(13) . . ?
B5_2 B11_2 B10_2 60.09(12) . . ?
B7_2 B11_2 B12_2 59.65(11) . . ?
B6_2 B11_2 B12_2 107.94(13) . . ?
B5_2 B11_2 B12_2 107.84(14) . . ?
B10_2 B11_2 B12_2 59.72(12) . . ?
B7_2 B11_2 H11_2 122.3(14) . . ?
B6_2 B11_2 H11_2 121.1(14) . . ?
B5_2 B11_2 H11_2 121.3(14) . . ?
B10_2 B11_2 H11_2 122.3(14) . . ?
B12_2 B11_2 H11_2 122.6(15) . . ?
B7_2 B12_2 B8_2 59.76(11) . . ?
B7_2 B12_2 B10_2 107.46(14) . . ?
B8_2 B12_2 B10_2 107.37(14) . . ?
B7_2 B12_2 B9_2 107.36(13) . . ?
B8_2 B12_2 B9_2 59.67(11) . . ?
B10_2 B12_2 B9_2 59.76(12) . . ?
B7_2 B12_2 B11_2 59.64(12) . . ?
B8_2 B12_2 B11_2 107.46(14) . . ?
B10_2 B12_2 B11_2 60.07(12) . . ?
B9_2 B12_2 B11_2 107.70(14) . . ?
B7_2 B12_2 H12_2 119.6(13) . . ?
B8_2 B12_2 H12_2 120.2(13) . . ?
B10_2 B12_2 H12_2 124.7(13) . . ?
B9_2 B12_2 H12_2 123.3(13) . . ?
B11_2 B12_2 H12_2 122.2(13) . . ?
C2_2 B3_2 C1_2 57.62(10) . . ?
C2_2 B3_2 B9_2 105.54(13) . . ?
C1_2 B3_2 B9_2 106.92(13) . . ?
C2_2 B3_2 B4_2 104.76(13) . . ?
C1_2 B3_2 B4_2 59.03(10) . . ?
B9_2 B3_2 B4_2 60.88(11) . . ?
C2_2 B3_2 B8_2 58.81(11) . . ?
C1_2 B3_2 B8_2 106.15(13) . . ?
B9_2 B3_2 B8_2 60.35(11) . . ?
B4_2 B3_2 B8_2 108.63(13) . . ?
C2_2 B3_2 H3_2 119.3(13) . . ?
C1_2 B3_2 H3_2 117.1(14) . . ?
B9_2 B3_2 H3_2 128.8(14) . . ?
B4_2 B3_2 H3_2 122.9(13) . . ?
B8_2 B3_2 H3_2 124.3(14) . . ?
C2_3 C1_3 C6_3 117.73(15) . . ?
C2_3 C1_3 C13_1 121.99(14) . . ?
C6_3 C1_3 C13_1 120.25(14) . . ?
C1_3 C2_3 C3_3 121.55(15) . . ?
C1_3 C2_3 H2_3 119.2 . . ?
C3_3 C2_3 H2_3 119.2 . . ?
C4_3 C3_3 C2_3 118.56(15) . . ?
C4_3 C3_3 H3_3 120.7 . . ?
C2_3 C3_3 H3_3 120.7 . . ?
C3_3 C4_3 C5_3 122.00(15) . . ?
C3_3 C4_3 Br4_3 119.02(12) . . ?
C5_3 C4_3 Br4_3 118.98(12) . . ?
C4_3 C5_3 C6_3 118.47(15) . . ?
C4_3 C5_3 H5_3 120.8 . . ?
C6_3 C5_3 H5_3 120.8 . . ?
C5_3 C6_3 C1_3 121.68(15) . . ?
C5_3 C6_3 H6_3 119.2 . . ?
C1_3 C6_3 H6_3 119.2 . . ?
C1_4 N1_4 B1_1 178.59(15) . . ?
C1_4 C2_4 C5_4 109.16(15) . . ?
C1_4 C2_4 C4_4 107.12(15) . . ?
C5_4 C2_4 C4_4 111.34(18) . . ?
C1_4 C2_4 C3_4 106.70(15) . . ?
C5_4 C2_4 C3_4 111.48(16) . . ?
C4_4 C2_4 C3_4 110.82(16) . . ?
C2_4 C3_4 H3A_4 109.5 . . ?
C2_4 C3_4 H3B_4 109.5 . . ?
H3A_4 C3_4 H3B_4 109.5 . . ?
C2_4 C3_4 H3C_4 109.5 . . ?
H3A_4 C3_4 H3C_4 109.5 . . ?
H3B_4 C3_4 H3C_4 109.5 . . ?
C2_4 C4_4 H4A_4 109.5 . . ?
C2_4 C4_4 H4B_4 109.5 . . ?
H4A_4 C4_4 H4B_4 109.5 . . ?
C2_4 C4_4 H4C_4 109.5 . . ?
H4A_4 C4_4 H4C_4 109.5 . . ?
H4B_4 C4_4 H4C_4 109.5 . . ?
C2_4 C5_4 H5A_4 109.5 . . ?
C2_4 C5_4 H5B_4 109.5 . . ?
H5A_4 C5_4 H5B_4 109.5 . . ?
C2_4 C5_4 H5C_4 109.5 . . ?
H5A_4 C5_4 H5C_4 109.5 . . ?
H5B_4 C5_4 H5C_4 109.5 . . ?
N1_4 C1_4 C2_4 175.43(17) . . ?

loop_
_geom_bond_atom_site_label_1
_geom_bond_atom_site_label_2
_geom_bond_distance
_geom_bond_site_symmetry_2
_geom_bond_publ_flag
B1_1 N1_4 1.608(2) . ?
B1_1 C14_1 1.616(2) . ?
B1_1 C1_1 1.629(2) . ?
B1_1 C1_2 1.689(2) . ?
C1_1 C2_1 1.408(2) . ?
C1_1 C6_1 1.413(2) . ?
C2_1 C3_1 1.387(2) . ?
C2_1 H2_1 0.9500 . ?
C3_1 C4_1 1.390(3) . ?
C3_1 H3_1 0.9500 . ?
C4_1 C5_1 1.378(2) . ?
C4_1 H4_1 0.9500 . ?
C5_1 C6_1 1.406(2) . ?
C5_1 H5_1 0.9500 . ?
C6_1 C7_1 1.504(2) . ?
C7_1 C8_1 1.402(2) . ?
C7_1 C12_1 1.405(2) . ?
C8_1 C9_1 1.386(2) . ?
C8_1 H8_1 0.9500 . ?
C9_1 C10_1 1.381(3) . ?
C9_1 H9_1 0.9500 . ?
C10_1 C11_1 1.392(2) . ?
C10_1 H10_1 0.9500 . ?
C11_1 C12_1 1.399(2) . ?
C11_1 H11_1 0.9500 . ?
C12_1 C13_1 1.525(2) . ?
C13_1 C1_3 1.524(2) . ?
C13_1 C14_1 1.546(2) . ?
C13_1 H13_1 1.0000 . ?
C14_1 H14A_1 0.9900 . ?
C14_1 H14B_1 0.9900 . ?
C1_2 C2_2 1.668(2) . ?
C1_2 B5_2 1.725(2) . ?
C1_2 B4_2 1.726(2) . ?
C1_2 B6_2 1.737(2) . ?
C1_2 B3_2 1.745(2) . ?
C2_2 C3_2 1.514(2) . ?
C2_2 B6_2 1.711(2) . ?
C2_2 B8_2 1.715(3) . ?
C2_2 B3_2 1.717(3) . ?
C2_2 B7_2 1.718(3) . ?
C3_2 H3A_2 0.9800 . ?
C3_2 H3B_2 0.9800 . ?
C3_2 H3C_2 0.9800 . ?
B4_2 B3_2 1.758(3) . ?
B4_2 B5_2 1.770(3) . ?
B4_2 B10_2 1.779(3) . ?
B4_2 B9_2 1.781(3) . ?
B4_2 H4_2 1.04(2) . ?
B5_2 B6_2 1.768(3) . ?
B5_2 B11_2 1.780(3) . ?
B5_2 B10_2 1.786(3) . ?
B5_2 H5_2 1.05(2) . ?
B6_2 B11_2 1.773(3) . ?
B6_2 B7_2 1.775(3) . ?
B6_2 H6_2 1.09(2) . ?
B7_2 B8_2 1.769(3) . ?
B7_2 B11_2 1.772(3) . ?
B7_2 B12_2 1.772(3) . ?
B7_2 H7_2 1.06(2) . ?
B8_2 B3_2 1.774(3) . ?
B8_2 B9_2 1.776(3) . ?
B8_2 B12_2 1.779(3) . ?
B8_2 H8_2 1.07(2) . ?
B9_2 B3_2 1.758(3) . ?
B9_2 B10_2 1.779(3) . ?
B9_2 B12_2 1.790(3) . ?
B9_2 H9_2 1.10(3) . ?
B10_2 B12_2 1.782(3) . ?
B10_2 B11_2 1.788(3) . ?
B10_2 H10_2 1.07(3) . ?
B11_2 B12_2 1.791(3) . ?
B11_2 H11_2 1.06(3) . ?
B12_2 H12_2 1.06(3) . ?
B3_2 H3_2 0.99(2) . ?
C1_3 C2_3 1.393(2) . ?
C1_3 C6_3 1.398(2) . ?
C2_3 C3_3 1.395(2) . ?
C2_3 H2_3 0.9500 . ?
C3_3 C4_3 1.375(2) . ?
C3_3 H3_3 0.9500 . ?
C4_3 C5_3 1.383(2) . ?
C4_3 Br4_3 1.9106(16) . ?
C5_3 C6_3 1.388(2) . ?
C5_3 H5_3 0.9500 . ?
C6_3 H6_3 0.9500 . ?
N1_4 C1_4 1.143(2) . ?
C2_4 C1_4 1.472(2) . ?
C2_4 C5_4 1.529(3) . ?
C2_4 C4_4 1.529(3) . ?
C2_4 C3_4 1.536(2) . ?
C3_4 H3A_4 0.9800 . ?
C3_4 H3B_4 0.9800 . ?
C3_4 H3C_4 0.9800 . ?
C4_4 H4A_4 0.9800 . ?
C4_4 H4B_4 0.9800 . ?
C4_4 H4C_4 0.9800 . ?
C5_4 H5A_4 0.9800 . ?
C5_4 H5B_4 0.9800 . ?
C5_4 H5C_4 0.9800 . ?

loop_
_geom_torsion_atom_site_label_1
_geom_torsion_atom_site_label_2
_geom_torsion_atom_site_label_3
_geom_torsion_atom_site_label_4
_geom_torsion
_geom_torsion_site_symmetry_1
_geom_torsion_site_symmetry_2
_geom_torsion_site_symmetry_3
_geom_torsion_site_symmetry_4
_geom_torsion_publ_flag
N1_4 B1_1 C1_1 C2_1 46.66(17) . . . . ?
C14_1 B1_1 C1_1 C2_1 159.88(15) . . . . ?
C1_2 B1_1 C1_1 C2_1 -62.95(19) . . . . ?
N1_4 B1_1 C1_1 C6_1 -129.50(16) . . . . ?
C14_1 B1_1 C1_1 C6_1 -16.3(2) . . . . ?
C1_2 B1_1 C1_1 C6_1 120.89(16) . . . . ?
C6_1 C1_1 C2_1 C3_1 0.5(2) . . . . ?
B1_1 C1_1 C2_1 C3_1 -176.06(15) . . . . ?
C1_1 C2_1 C3_1 C4_1 1.1(3) . . . . ?
C2_1 C3_1 C4_1 C5_1 -1.4(3) . . . . ?
C3_1 C4_1 C5_1 C6_1 0.0(3) . . . . ?
C4_1 C5_1 C6_1 C1_1 1.6(3) . . . . ?
C4_1 C5_1 C6_1 C7_1 -176.21(16) . . . . ?
C2_1 C1_1 C6_1 C5_1 -1.8(2) . . . . ?
B1_1 C1_1 C6_1 C5_1 174.35(15) . . . . ?
C2_1 C1_1 C6_1 C7_1 175.77(15) . . . . ?
B1_1 C1_1 C6_1 C7_1 -8.1(3) . . . . ?
C5_1 C6_1 C7_1 C8_1 42.3(2) . . . . ?
C1_1 C6_1 C7_1 C8_1 -135.43(17) . . . . ?
C5_1 C6_1 C7_1 C12_1 -135.24(16) . . . . ?
C1_1 C6_1 C7_1 C12_1 47.1(2) . . . . ?
C12_1 C7_1 C8_1 C9_1 1.5(2) . . . . ?
C6_1 C7_1 C8_1 C9_1 -176.18(15) . . . . ?
C7_1 C8_1 C9_1 C10_1 -0.6(3) . . . . ?
C8_1 C9_1 C10_1 C11_1 -0.6(2) . . . . ?
C9_1 C10_1 C11_1 C12_1 0.9(2) . . . . ?
C10_1 C11_1 C12_1 C7_1 0.0(2) . . . . ?
C10_1 C11_1 C12_1 C13_1 -175.98(14) . . . . ?
C8_1 C7_1 C12_1 C11_1 -1.2(2) . . . . ?
C6_1 C7_1 C12_1 C11_1 176.30(14) . . . . ?
C8_1 C7_1 C12_1 C13_1 174.87(14) . . . . ?
C6_1 C7_1 C12_1 C13_1 -7.7(2) . . . . ?
C11_1 C12_1 C13_1 C1_3 -17.5(2) . . . . ?
C7_1 C12_1 C13_1 C1_3 166.58(14) . . . . ?
C11_1 C12_1 C13_1 C14_1 107.29(16) . . . . ?
C7_1 C12_1 C13_1 C14_1 -68.66(17) . . . . ?
C1_3 C13_1 C14_1 B1_1 -149.90(13) . . . . ?
C12_1 C13_1 C14_1 B1_1 86.08(15) . . . . ?
N1_4 B1_1 C14_1 C13_1 83.92(15) . . . . ?
C1_1 B1_1 C14_1 C13_1 -28.9(2) . . . . ?
C1_2 B1_1 C14_1 C13_1 -167.92(13) . . . . ?
N1_4 B1_1 C1_2 C2_2 179.49(12) . . . . ?
C14_1 B1_1 C1_2 C2_2 69.83(17) . . . . ?
C1_1 B1_1 C1_2 C2_2 -69.90(18) . . . . ?
N1_4 B1_1 C1_2 B5_2 -36.11(18) . . . . ?
C14_1 B1_1 C1_2 B5_2 -145.77(14) . . . . ?
C1_1 B1_1 C1_2 B5_2 74.50(19) . . . . ?
N1_4 B1_1 C1_2 B4_2 38.82(17) . . . . ?
C14_1 B1_1 C1_2 B4_2 -70.85(18) . . . . ?
C1_1 B1_1 C1_2 B4_2 149.43(14) . . . . ?
N1_4 B1_1 C1_2 B6_2 -109.81(14) . . . . ?
C14_1 B1_1 C1_2 B6_2 140.52(14) . . . . ?
C1_1 B1_1 C1_2 B6_2 0.80(19) . . . . ?
N1_4 B1_1 C1_2 B3_2 109.82(14) . . . . ?
C14_1 B1_1 C1_2 B3_2 0.16(19) . . . . ?
C1_1 B1_1 C1_2 B3_2 -139.57(14) . . . . ?
B1_1 C1_2 C2_2 C3_2 1.6(2) . . . . ?
B5_2 C1_2 C2_2 C3_2 -147.54(15) . . . . ?
B4_2 C1_2 C2_2 C3_2 146.99(15) . . . . ?
B6_2 C1_2 C2_2 C3_2 -108.10(17) . . . . ?
B3_2 C1_2 C2_2 C3_2 108.18(17) . . . . ?
B1_1 C1_2 C2_2 B6_2 109.75(15) . . . . ?
B5_2 C1_2 C2_2 B6_2 -39.44(13) . . . . ?
B4_2 C1_2 C2_2 B6_2 -104.91(13) . . . . ?
B3_2 C1_2 C2_2 B6_2 -143.72(13) . . . . ?
B1_1 C1_2 C2_2 B8_2 -144.32(14) . . . . ?
B5_2 C1_2 C2_2 B8_2 66.49(16) . . . . ?
B4_2 C1_2 C2_2 B8_2 1.02(17) . . . . ?
B6_2 C1_2 C2_2 B8_2 105.93(15) . . . . ?
B3_2 C1_2 C2_2 B8_2 -37.79(13) . . . . ?
B1_1 C1_2 C2_2 B3_2 -106.53(15) . . . . ?
B5_2 C1_2 C2_2 B3_2 104.28(14) . . . . ?
B4_2 C1_2 C2_2 B3_2 38.81(12) . . . . ?
B6_2 C1_2 C2_2 B3_2 143.72(13) . . . . ?
B1_1 C1_2 C2_2 B7_2 147.97(14) . . . . ?
B5_2 C1_2 C2_2 B7_2 -1.22(18) . . . . ?
B4_2 C1_2 C2_2 B7_2 -66.69(16) . . . . ?
B6_2 C1_2 C2_2 B7_2 38.22(13) . . . . ?
B3_2 C1_2 C2_2 B7_2 -105.50(15) . . . . ?
C2_2 C1_2 B4_2 B3_2 -38.57(12) . . . . ?
B1_1 C1_2 B4_2 B3_2 105.91(15) . . . . ?
B5_2 C1_2 B4_2 B3_2 -140.23(14) . . . . ?
B6_2 C1_2 B4_2 B3_2 -103.10(14) . . . . ?
C2_2 C1_2 B4_2 B5_2 101.66(14) . . . . ?
B1_1 C1_2 B4_2 B5_2 -113.86(15) . . . . ?
B6_2 C1_2 B4_2 B5_2 37.13(13) . . . . ?
B3_2 C1_2 B4_2 B5_2 140.23(14) . . . . ?
C2_2 C1_2 B4_2 B10_2 62.77(16) . . . . ?
B1_1 C1_2 B4_2 B10_2 -152.74(14) . . . . ?
B5_2 C1_2 B4_2 B10_2 -38.89(13) . . . . ?
B6_2 C1_2 B4_2 B10_2 -1.76(18) . . . . ?
B3_2 C1_2 B4_2 B10_2 101.34(15) . . . . ?
C2_2 C1_2 B4_2 B9_2 -0.12(16) . . . . ?
B1_1 C1_2 B4_2 B9_2 144.37(14) . . . . ?
B5_2 C1_2 B4_2 B9_2 -101.78(14) . . . . ?
B6_2 C1_2 B4_2 B9_2 -64.65(16) . . . . ?
B3_2 C1_2 B4_2 B9_2 38.45(13) . . . . ?
C2_2 C1_2 B5_2 B6_2 38.93(13) . . . . ?
B1_1 C1_2 B5_2 B6_2 -108.78(16) . . . . ?
B4_2 C1_2 B5_2 B6_2 140.27(14) . . . . ?
B3_2 C1_2 B5_2 B6_2 103.47(14) . . . . ?
C2_2 C1_2 B5_2 B4_2 -101.35(14) . . . . ?
B1_1 C1_2 B5_2 B4_2 110.95(16) . . . . ?
B6_2 C1_2 B5_2 B4_2 -140.27(14) . . . . ?
B3_2 C1_2 B5_2 B4_2 -36.80(13) . . . . ?
C2_2 C1_2 B5_2 B11_2 0.35(18) . . . . ?
B1_1 C1_2 B5_2 B11_2 -147.35(15) . . . . ?
B4_2 C1_2 B5_2 B11_2 101.70(15) . . . . ?
B6_2 C1_2 B5_2 B11_2 -38.58(13) . . . . ?
B3_2 C1_2 B5_2 B11_2 64.89(17) . . . . ?
C2_2 C1_2 B5_2 B10_2 -62.72(16) . . . . ?
B1_1 C1_2 B5_2 B10_2 149.58(15) . . . . ?
B4_2 C1_2 B5_2 B10_2 38.63(13) . . . . ?
B6_2 C1_2 B5_2 B10_2 -101.64(15) . . . . ?
B3_2 C1_2 B5_2 B10_2 1.83(18) . . . . ?
B3_2 B4_2 B5_2 C1_2 35.77(12) . . . . ?
B10_2 B4_2 B5_2 C1_2 136.24(14) . . . . ?
B9_2 B4_2 B5_2 C1_2 98.88(14) . . . . ?
C1_2 B4_2 B5_2 B6_2 -35.45(12) . . . . ?
B3_2 B4_2 B5_2 B6_2 0.32(18) . . . . ?
B10_2 B4_2 B5_2 B6_2 100.79(15) . . . . ?
B9_2 B4_2 B5_2 B6_2 63.43(16) . . . . ?
C1_2 B4_2 B5_2 B11_2 -98.93(14) . . . . ?
B3_2 B4_2 B5_2 B11_2 -63.16(16) . . . . ?
B10_2 B4_2 B5_2 B11_2 37.31(13) . . . . ?
B9_2 B4_2 B5_2 B11_2 -0.04(17) . . . . ?
C1_2 B4_2 B5_2 B10_2 -136.24(14) . . . . ?
B3_2 B4_2 B5_2 B10_2 -100.47(15) . . . . ?
B9_2 B4_2 B5_2 B10_2 -37.35(13) . . . . ?
C3_2 C2_2 B6_2 C1_2 108.61(16) . . . . ?
B8_2 C2_2 B6_2 C1_2 -103.79(15) . . . . ?
B3_2 C2_2 B6_2 C1_2 -34.90(13) . . . . ?
B7_2 C2_2 B6_2 C1_2 -139.67(13) . . . . ?
C3_2 C2_2 B6_2 B5_2 146.01(15) . . . . ?
C1_2 C2_2 B6_2 B5_2 37.40(12) . . . . ?
B8_2 C2_2 B6_2 B5_2 -66.39(17) . . . . ?
B3_2 C2_2 B6_2 B5_2 2.51(18) . . . . ?
B7_2 C2_2 B6_2 B5_2 -102.26(14) . . . . ?
C3_2 C2_2 B6_2 B11_2 -151.29(15) . . . . ?
C1_2 C2_2 B6_2 B11_2 100.10(14) . . . . ?
B8_2 C2_2 B6_2 B11_2 -3.69(19) . . . . ?
B3_2 C2_2 B6_2 B11_2 65.20(17) . . . . ?
B7_2 C2_2 B6_2 B11_2 -39.57(13) . . . . ?
C3_2 C2_2 B6_2 B7_2 -111.72(17) . . . . ?
C1_2 C2_2 B6_2 B7_2 139.67(13) . . . . ?
B8_2 C2_2 B6_2 B7_2 35.88(14) . . . . ?
B3_2 C2_2 B6_2 B7_2 104.77(15) . . . . ?
B1_1 C1_2 B6_2 C2_2 -109.03(14) . . . . ?
B5_2 C1_2 B6_2 C2_2 136.70(14) . . . . ?
B4_2 C1_2 B6_2 C2_2 99.45(14) . . . . ?
B3_2 C1_2 B6_2 C2_2 33.50(12) . . . . ?
C2_2 C1_2 B6_2 B5_2 -136.70(14) . . . . ?
B1_1 C1_2 B6_2 B5_2 114.26(15) . . . . ?
B4_2 C1_2 B6_2 B5_2 -37.25(13) . . . . ?
B3_2 C1_2 B6_2 B5_2 -103.20(14) . . . . ?
C2_2 C1_2 B6_2 B11_2 -98.01(14) . . . . ?
B1_1 C1_2 B6_2 B11_2 152.96(13) . . . . ?
B5_2 C1_2 B6_2 B11_2 38.69(13) . . . . ?
B4_2 C1_2 B6_2 B11_2 1.44(17) . . . . ?
B3_2 C1_2 B6_2 B11_2 -64.51(16) . . . . ?
C2_2 C1_2 B6_2 B7_2 -35.30(12) . . . . ?
B1_1 C1_2 B6_2 B7_2 -144.33(14) . . . . ?
B5_2 C1_2 B6_2 B7_2 101.41(15) . . . . ?
B4_2 C1_2 B6_2 B7_2 64.15(16) . . . . ?
B3_2 C1_2 B6_2 B7_2 -1.79(17) . . . . ?
C1_2 B5_2 B6_2 C2_2 -36.89(12) . . . . ?
B4_2 B5_2 B6_2 C2_2 -1.63(17) . . . . ?
B11_2 B5_2 B6_2 C2_2 99.49(14) . . . . ?
B10_2 B5_2 B6_2 C2_2 61.85(16) . . . . ?
B4_2 B5_2 B6_2 C1_2 35.25(12) . . . . ?
B11_2 B5_2 B6_2 C1_2 136.38(14) . . . . ?
B10_2 B5_2 B6_2 C1_2 98.74(14) . . . . ?
C1_2 B5_2 B6_2 B11_2 -136.38(14) . . . . ?
B4_2 B5_2 B6_2 B11_2 -101.13(15) . . . . ?
B10_2 B5_2 B6_2 B11_2 -37.65(13) . . . . ?
C1_2 B5_2 B6_2 B7_2 -98.54(14) . . . . ?
B4_2 B5_2 B6_2 B7_2 -63.28(17) . . . . ?
B11_2 B5_2 B6_2 B7_2 37.84(13) . . . . ?
B10_2 B5_2 B6_2 B7_2 0.20(17) . . . . ?
C3_2 C2_2 B7_2 B8_2 -109.99(17) . . . . ?
C1_2 C2_2 B7_2 B8_2 104.62(15) . . . . ?
B6_2 C2_2 B7_2 B8_2 142.64(14) . . . . ?
B3_2 C2_2 B7_2 B8_2 36.72(14) . . . . ?
C3_2 C2_2 B7_2 B11_2 146.94(16) . . . . ?
C1_2 C2_2 B7_2 B11_2 1.55(18) . . . . ?
B6_2 C2_2 B7_2 B11_2 39.56(13) . . . . ?
B8_2 C2_2 B7_2 B11_2 -103.08(15) . . . . ?
B3_2 C2_2 B7_2 B11_2 -66.35(17) . . . . ?
C3_2 C2_2 B7_2 B12_2 -149.86(16) . . . . ?
C1_2 C2_2 B7_2 B12_2 64.75(17) . . . . ?
B6_2 C2_2 B7_2 B12_2 102.76(15) . . . . ?
B8_2 C2_2 B7_2 B12_2 -39.88(13) . . . . ?
B3_2 C2_2 B7_2 B12_2 -3.15(18) . . . . ?
C3_2 C2_2 B7_2 B6_2 107.37(18) . . . . ?
C1_2 C2_2 B7_2 B6_2 -38.02(13) . . . . ?
B8_2 C2_2 B7_2 B6_2 -142.64(14) . . . . ?
B3_2 C2_2 B7_2 B6_2 -105.92(15) . . . . ?
C1_2 B6_2 B7_2 C2_2 34.80(11) . . . . ?
B5_2 B6_2 B7_2 C2_2 96.73(14) . . . . ?
B11_2 B6_2 B7_2 C2_2 134.77(14) . . . . ?
C2_2 B6_2 B7_2 B8_2 -33.16(13) . . . . ?
C1_2 B6_2 B7_2 B8_2 1.64(17) . . . . ?
B5_2 B6_2 B7_2 B8_2 63.57(17) . . . . ?
B11_2 B6_2 B7_2 B8_2 101.60(15) . . . . ?
C2_2 B6_2 B7_2 B11_2 -134.77(14) . . . . ?
C1_2 B6_2 B7_2 B11_2 -99.97(14) . . . . ?
B5_2 B6_2 B7_2 B11_2 -38.03(13) . . . . ?
C2_2 B6_2 B7_2 B12_2 -97.14(15) . . . . ?
C1_2 B6_2 B7_2 B12_2 -62.34(16) . . . . ?
B5_2 B6_2 B7_2 B12_2 -0.41(18) . . . . ?
B11_2 B6_2 B7_2 B12_2 37.62(13) . . . . ?
C3_2 C2_2 B8_2 B7_2 110.81(18) . . . . ?
C1_2 C2_2 B8_2 B7_2 -103.95(14) . . . . ?
B6_2 C2_2 B8_2 B7_2 -35.99(14) . . . . ?
B3_2 C2_2 B8_2 B7_2 -141.65(14) . . . . ?
C3_2 C2_2 B8_2 B3_2 -107.54(17) . . . . ?
C1_2 C2_2 B8_2 B3_2 37.70(12) . . . . ?
B6_2 C2_2 B8_2 B3_2 105.66(15) . . . . ?
B7_2 C2_2 B8_2 B3_2 141.65(14) . . . . ?
C3_2 C2_2 B8_2 B9_2 -146.70(16) . . . . ?
C1_2 C2_2 B8_2 B9_2 -1.46(18) . . . . ?
B6_2 C2_2 B8_2 B9_2 66.50(17) . . . . ?
B3_2 C2_2 B8_2 B9_2 -39.16(12) . . . . ?
B7_2 C2_2 B8_2 B9_2 102.49(15) . . . . ?
C3_2 C2_2 B8_2 B12_2 150.44(16) . . . . ?
C1_2 C2_2 B8_2 B12_2 -64.32(17) . . . . ?
B6_2 C2_2 B8_2 B12_2 3.64(19) . . . . ?
B3_2 C2_2 B8_2 B12_2 -102.02(15) . . . . ?
B7_2 C2_2 B8_2 B12_2 39.63(13) . . . . ?
B11_2 B7_2 B8_2 C2_2 96.71(14) . . . . ?
B12_2 B7_2 B8_2 C2_2 134.69(14) . . . . ?
B6_2 B7_2 B8_2 C2_2 33.07(12) . . . . ?
C2_2 B7_2 B8_2 B3_2 -33.99(12) . . . . ?
B11_2 B7_2 B8_2 B3_2 62.72(17) . . . . ?
B12_2 B7_2 B8_2 B3_2 100.70(15) . . . . ?
B6_2 B7_2 B8_2 B3_2 -0.92(18) . . . . ?
C2_2 B7_2 B8_2 B9_2 -96.78(15) . . . . ?
B11_2 B7_2 B8_2 B9_2 -0.08(19) . . . . ?
B12_2 B7_2 B8_2 B9_2 37.90(13) . . . . ?
B6_2 B7_2 B8_2 B9_2 -63.72(17) . . . . ?
C2_2 B7_2 B8_2 B12_2 -134.69(14) . . . . ?
B11_2 B7_2 B8_2 B12_2 -37.98(14) . . . . ?
B6_2 B7_2 B8_2 B12_2 -101.62(15) . . . . ?
C2_2 B8_2 B9_2 B3_2 38.94(12) . . . . ?
B7_2 B8_2 B9_2 B3_2 100.71(15) . . . . ?
B12_2 B8_2 B9_2 B3_2 138.37(15) . . . . ?
C2_2 B8_2 B9_2 B10_2 -61.91(17) . . . . ?
B7_2 B8_2 B9_2 B10_2 -0.14(18) . . . . ?
B3_2 B8_2 B9_2 B10_2 -100.85(15) . . . . ?
B12_2 B8_2 B9_2 B10_2 37.52(13) . . . . ?
C2_2 B8_2 B9_2 B4_2 1.32(18) . . . . ?
B7_2 B8_2 B9_2 B4_2 63.09(17) . . . . ?
B3_2 B8_2 B9_2 B4_2 -37.62(13) . . . . ?
B12_2 B8_2 B9_2 B4_2 100.75(15) . . . . ?
C2_2 B8_2 B9_2 B12_2 -99.43(15) . . . . ?
B7_2 B8_2 B9_2 B12_2 -37.66(13) . . . . ?
B3_2 B8_2 B9_2 B12_2 -138.37(15) . . . . ?
C1_2 B4_2 B9_2 B3_2 -38.71(12) . . . . ?
B5_2 B4_2 B9_2 B3_2 -101.01(14) . . . . ?
B10_2 B4_2 B9_2 B3_2 -138.57(15) . . . . ?
C1_2 B4_2 B9_2 B8_2 -0.77(18) . . . . ?
B3_2 B4_2 B9_2 B8_2 37.94(13) . . . . ?
B5_2 B4_2 B9_2 B8_2 -63.07(17) . . . . ?
B10_2 B4_2 B9_2 B8_2 -100.63(16) . . . . ?
C1_2 B4_2 B9_2 B10_2 99.86(14) . . . . ?
B3_2 B4_2 B9_2 B10_2 138.57(15) . . . . ?
B5_2 B4_2 B9_2 B10_2 37.56(13) . . . . ?
C1_2 B4_2 B9_2 B12_2 62.39(16) . . . . ?
B3_2 B4_2 B9_2 B12_2 101.10(15) . . . . ?
B5_2 B4_2 B9_2 B12_2 0.09(17) . . . . ?
B10_2 B4_2 B9_2 B12_2 -37.47(13) . . . . ?
C1_2 B4_2 B10_2 B9_2 -100.03(15) . . . . ?
B3_2 B4_2 B10_2 B9_2 -36.81(13) . . . . ?
B5_2 B4_2 B10_2 B9_2 -138.31(14) . . . . ?
C1_2 B4_2 B10_2 B12_2 -62.26(17) . . . . ?
B3_2 B4_2 B10_2 B12_2 0.96(19) . . . . ?
B5_2 B4_2 B10_2 B12_2 -100.54(15) . . . . ?
B9_2 B4_2 B10_2 B12_2 37.78(14) . . . . ?
C1_2 B4_2 B10_2 B5_2 38.28(12) . . . . ?
B3_2 B4_2 B10_2 B5_2 101.50(14) . . . . ?
B9_2 B4_2 B10_2 B5_2 138.31(14) . . . . ?
C1_2 B4_2 B10_2 B11_2 1.36(18) . . . . ?
B3_2 B4_2 B10_2 B11_2 64.58(17) . . . . ?
B5_2 B4_2 B10_2 B11_2 -36.92(13) . . . . ?
B9_2 B4_2 B10_2 B11_2 101.39(15) . . . . ?
B3_2 B9_2 B10_2 B4_2 36.82(13) . . . . ?
B8_2 B9_2 B10_2 B4_2 100.45(15) . . . . ?
B12_2 B9_2 B10_2 B4_2 137.96(14) . . . . ?
B3_2 B9_2 B10_2 B12_2 -101.14(16) . . . . ?
B8_2 B9_2 B10_2 B12_2 -37.51(13) . . . . ?
B4_2 B9_2 B10_2 B12_2 -137.96(14) . . . . ?
B3_2 B9_2 B10_2 B5_2 -0.19(19) . . . . ?
B8_2 B9_2 B10_2 B5_2 63.44(18) . . . . ?
B4_2 B9_2 B10_2 B5_2 -37.01(13) . . . . ?
B12_2 B9_2 B10_2 B5_2 100.95(15) . . . . ?
B3_2 B9_2 B10_2 B11_2 -63.33(18) . . . . ?
B8_2 B9_2 B10_2 B11_2 0.30(19) . . . . ?
B4_2 B9_2 B10_2 B11_2 -100.16(15) . . . . ?
B12_2 B9_2 B10_2 B11_2 37.81(13) . . . . ?
C1_2 B5_2 B10_2 B4_2 -38.22(12) . . . . ?
B6_2 B5_2 B10_2 B4_2 -100.91(14) . . . . ?
B11_2 B5_2 B10_2 B4_2 -138.45(14) . . . . ?
C1_2 B5_2 B10_2 B9_2 -0.98(18) . . . . ?
B6_2 B5_2 B10_2 B9_2 -63.66(17) . . . . ?
B4_2 B5_2 B10_2 B9_2 37.25(13) . . . . ?
B11_2 B5_2 B10_2 B9_2 -101.21(15) . . . . ?
C1_2 B5_2 B10_2 B12_2 62.77(17) . . . . ?
B6_2 B5_2 B10_2 B12_2 0.08(18) . . . . ?
B4_2 B5_2 B10_2 B12_2 100.99(15) . . . . ?
B11_2 B5_2 B10_2 B12_2 -37.46(13) . . . . ?
C1_2 B5_2 B10_2 B11_2 100.23(14) . . . . ?
B6_2 B5_2 B10_2 B11_2 37.55(12) . . . . ?
B4_2 B5_2 B10_2 B11_2 138.45(14) . . . . ?
C2_2 B7_2 B11_2 B6_2 -38.91(12) . . . . ?
B8_2 B7_2 B11_2 B6_2 -100.66(15) . . . . ?
B12_2 B7_2 B11_2 B6_2 -138.48(14) . . . . ?
C2_2 B7_2 B11_2 B5_2 -1.26(18) . . . . ?
B8_2 B7_2 B11_2 B5_2 -63.01(18) . . . . ?
B12_2 B7_2 B11_2 B5_2 -100.82(15) . . . . ?
B6_2 B7_2 B11_2 B5_2 37.66(13) . . . . ?
C2_2 B7_2 B11_2 B10_2 62.01(17) . . . . ?
B8_2 B7_2 B11_2 B10_2 0.26(18) . . . . ?
B12_2 B7_2 B11_2 B10_2 -37.55(13) . . . . ?
B6_2 B7_2 B11_2 B10_2 100.92(15) . . . . ?
C2_2 B7_2 B11_2 B12_2 99.56(15) . . . . ?
B8_2 B7_2 B11_2 B12_2 37.81(14) . . . . ?
B6_2 B7_2 B11_2 B12_2 138.48(14) . . . . ?
C2_2 B6_2 B11_2 B7_2 39.13(13) . . . . ?
C1_2 B6_2 B11_2 B7_2 99.50(14) . . . . ?
B5_2 B6_2 B11_2 B7_2 137.55(15) . . . . ?
C2_2 B6_2 B11_2 B5_2 -98.43(14) . . . . ?
C1_2 B6_2 B11_2 B5_2 -38.05(12) . . . . ?
B7_2 B6_2 B11_2 B5_2 -137.55(15) . . . . ?
C2_2 B6_2 B11_2 B10_2 -60.90(17) . . . . ?
C1_2 B6_2 B11_2 B10_2 -0.53(18) . . . . ?
B5_2 B6_2 B11_2 B10_2 37.53(13) . . . . ?
B7_2 B6_2 B11_2 B10_2 -100.03(15) . . . . ?
C2_2 B6_2 B11_2 B12_2 2.16(18) . . . . ?
C1_2 B6_2 B11_2 B12_2 62.54(17) . . . . ?
B5_2 B6_2 B11_2 B12_2 100.59(16) . . . . ?
B7_2 B6_2 B11_2 B12_2 -36.96(14) . . . . ?
C1_2 B5_2 B11_2 B7_2 0.59(19) . . . . ?
B6_2 B5_2 B11_2 B7_2 -37.83(14) . . . . ?
B4_2 B5_2 B11_2 B7_2 62.91(17) . . . . ?
B10_2 B5_2 B11_2 B7_2 100.15(15) . . . . ?
C1_2 B5_2 B11_2 B6_2 38.42(12) . . . . ?
B4_2 B5_2 B11_2 B6_2 100.74(14) . . . . ?
B10_2 B5_2 B11_2 B6_2 137.98(14) . . . . ?
C1_2 B5_2 B11_2 B10_2 -99.56(14) . . . . ?
B6_2 B5_2 B11_2 B10_2 -137.98(14) . . . . ?
B4_2 B5_2 B11_2 B10_2 -37.24(13) . . . . ?
C1_2 B5_2 B11_2 B12_2 -62.34(17) . . . . ?
B6_2 B5_2 B11_2 B12_2 -100.76(15) . . . . ?
B4_2 B5_2 B11_2 B12_2 -0.02(18) . . . . ?
B10_2 B5_2 B11_2 B12_2 37.22(13) . . . . ?
B4_2 B10_2 B11_2 B7_2 -63.82(17) . . . . ?
B9_2 B10_2 B11_2 B7_2 -0.34(18) . . . . ?
B12_2 B10_2 B11_2 B7_2 37.52(13) . . . . ?
B5_2 B10_2 B11_2 B7_2 -100.66(14) . . . . ?
B4_2 B10_2 B11_2 B6_2 -0.51(19) . . . . ?
B9_2 B10_2 B11_2 B6_2 62.96(18) . . . . ?
B12_2 B10_2 B11_2 B6_2 100.83(15) . . . . ?
B5_2 B10_2 B11_2 B6_2 -37.35(13) . . . . ?
B4_2 B10_2 B11_2 B5_2 36.84(13) . . . . ?
B9_2 B10_2 B11_2 B5_2 100.32(14) . . . . ?
B12_2 B10_2 B11_2 B5_2 138.18(13) . . . . ?
B4_2 B10_2 B11_2 B12_2 -101.34(15) . . . . ?
B9_2 B10_2 B11_2 B12_2 -37.87(13) . . . . ?
B5_2 B10_2 B11_2 B12_2 -138.18(13) . . . . ?
C2_2 B7_2 B12_2 B8_2 39.18(13) . . . . ?
B11_2 B7_2 B12_2 B8_2 138.08(15) . . . . ?
B6_2 B7_2 B12_2 B8_2 100.77(15) . . . . ?
C2_2 B7_2 B12_2 B10_2 -61.13(17) . . . . ?
B8_2 B7_2 B12_2 B10_2 -100.31(15) . . . . ?
B11_2 B7_2 B12_2 B10_2 37.77(13) . . . . ?
B6_2 B7_2 B12_2 B10_2 0.46(18) . . . . ?
C2_2 B7_2 B12_2 B9_2 1.82(18) . . . . ?
B8_2 B7_2 B12_2 B9_2 -37.36(14) . . . . ?
B11_2 B7_2 B12_2 B9_2 100.72(15) . . . . ?
B6_2 B7_2 B12_2 B9_2 63.40(18) . . . . ?
C2_2 B7_2 B12_2 B11_2 -98.90(14) . . . . ?
B8_2 B7_2 B12_2 B11_2 -138.08(15) . . . . ?
B6_2 B7_2 B12_2 B11_2 -37.31(13) . . . . ?
C2_2 B8_2 B12_2 B7_2 -39.21(13) . . . . ?
B3_2 B8_2 B12_2 B7_2 -100.92(15) . . . . ?
B9_2 B8_2 B12_2 B7_2 -137.85(15) . . . . ?
C2_2 B8_2 B12_2 B10_2 61.24(18) . . . . ?
B7_2 B8_2 B12_2 B10_2 100.45(16) . . . . ?
B3_2 B8_2 B12_2 B10_2 -0.47(19) . . . . ?
B9_2 B8_2 B12_2 B10_2 -37.39(14) . . . . ?
C2_2 B8_2 B12_2 B9_2 98.64(15) . . . . ?
B7_2 B8_2 B12_2 B9_2 137.85(15) . . . . ?
B3_2 B8_2 B12_2 B9_2 36.93(13) . . . . ?
C2_2 B8_2 B12_2 B11_2 -2.04(19) . . . . ?
B7_2 B8_2 B12_2 B11_2 37.18(14) . . . . ?
B3_2 B8_2 B12_2 B11_2 -63.74(18) . . . . ?
B9_2 B8_2 B12_2 B11_2 -100.67(16) . . . . ?
B4_2 B10_2 B12_2 B7_2 62.64(18) . . . . ?
B9_2 B10_2 B12_2 B7_2 100.30(15) . . . . ?
B5_2 B10_2 B12_2 B7_2 -0.33(18) . . . . ?
B11_2 B10_2 B12_2 B7_2 -37.58(13) . . . . ?
B4_2 B10_2 B12_2 B8_2 -0.30(19) . . . . ?
B9_2 B10_2 B12_2 B8_2 37.35(14) . . . . ?
B5_2 B10_2 B12_2 B8_2 -63.28(18) . . . . ?
B11_2 B10_2 B12_2 B8_2 -100.53(15) . . . . ?
B4_2 B10_2 B12_2 B9_2 -37.66(13) . . . . ?
B5_2 B10_2 B12_2 B9_2 -100.63(14) . . . . ?
B11_2 B10_2 B12_2 B9_2 -137.88(14) . . . . ?
B4_2 B10_2 B12_2 B11_2 100.22(15) . . . . ?
B9_2 B10_2 B12_2 B11_2 137.88(14) . . . . ?
B5_2 B10_2 B12_2 B11_2 37.25(13) . . . . ?
B3_2 B9_2 B12_2 B7_2 0.00(19) . . . . ?
B8_2 B9_2 B12_2 B7_2 37.40(14) . . . . ?
B10_2 B9_2 B12_2 B7_2 -100.46(15) . . . . ?
B4_2 B9_2 B12_2 B7_2 -62.97(17) . . . . ?
B3_2 B9_2 B12_2 B8_2 -37.40(13) . . . . ?
B10_2 B9_2 B12_2 B8_2 -137.86(15) . . . . ?
B4_2 B9_2 B12_2 B8_2 -100.37(15) . . . . ?
B3_2 B9_2 B12_2 B10_2 100.46(16) . . . . ?
B8_2 B9_2 B12_2 B10_2 137.86(15) . . . . ?
B4_2 B9_2 B12_2 B10_2 37.49(13) . . . . ?
B3_2 B9_2 B12_2 B11_2 62.87(18) . . . . ?
B8_2 B9_2 B12_2 B11_2 100.27(15) . . . . ?
B10_2 B9_2 B12_2 B11_2 -37.60(13) . . . . ?
B4_2 B9_2 B12_2 B11_2 -0.10(18) . . . . ?
B6_2 B11_2 B12_2 B7_2 37.15(13) . . . . ?
B5_2 B11_2 B12_2 B7_2 100.22(14) . . . . ?
B10_2 B11_2 B12_2 B7_2 137.60(14) . . . . ?
B7_2 B11_2 B12_2 B8_2 -37.23(14) . . . . ?
B6_2 B11_2 B12_2 B8_2 -0.08(19) . . . . ?
B5_2 B11_2 B12_2 B8_2 62.99(18) . . . . ?
B10_2 B11_2 B12_2 B8_2 100.37(15) . . . . ?
B7_2 B11_2 B12_2 B10_2 -137.60(14) . . . . ?
B6_2 B11_2 B12_2 B10_2 -100.45(15) . . . . ?
B5_2 B11_2 B12_2 B10_2 -37.38(13) . . . . ?
B7_2 B11_2 B12_2 B9_2 -100.14(15) . . . . ?
B6_2 B11_2 B12_2 B9_2 -62.99(18) . . . . ?
B5_2 B11_2 B12_2 B9_2 0.08(18) . . . . ?
B10_2 B11_2 B12_2 B9_2 37.46(13) . . . . ?
C3_2 C2_2 B3_2 C1_2 -108.68(16) . . . . ?
B6_2 C2_2 B3_2 C1_2 34.83(12) . . . . ?
B8_2 C2_2 B3_2 C1_2 140.25(13) . . . . ?
B7_2 C2_2 B3_2 C1_2 103.61(14) . . . . ?
C3_2 C2_2 B3_2 B9_2 150.86(15) . . . . ?
C1_2 C2_2 B3_2 B9_2 -100.46(14) . . . . ?
B6_2 C2_2 B3_2 B9_2 -65.63(17) . . . . ?
B8_2 C2_2 B3_2 B9_2 39.79(13) . . . . ?
B7_2 C2_2 B3_2 B9_2 3.16(18) . . . . ?
C3_2 C2_2 B3_2 B4_2 -145.82(15) . . . . ?
C1_2 C2_2 B3_2 B4_2 -37.14(12) . . . . ?
B6_2 C2_2 B3_2 B4_2 -2.32(18) . . . . ?
B8_2 C2_2 B3_2 B4_2 103.10(14) . . . . ?
B7_2 C2_2 B3_2 B4_2 66.47(17) . . . . ?
C3_2 C2_2 B3_2 B8_2 111.07(16) . . . . ?
C1_2 C2_2 B3_2 B8_2 -140.25(13) . . . . ?
B6_2 C2_2 B3_2 B8_2 -105.42(15) . . . . ?
B7_2 C2_2 B3_2 B8_2 -36.63(13) . . . . ?
B1_1 C1_2 B3_2 C2_2 110.14(14) . . . . ?
B5_2 C1_2 B3_2 C2_2 -99.93(14) . . . . ?
B4_2 C1_2 B3_2 C2_2 -137.08(13) . . . . ?
B6_2 C1_2 B3_2 C2_2 -33.48(12) . . . . ?
C2_2 C1_2 B3_2 B9_2 97.96(15) . . . . ?
B1_1 C1_2 B3_2 B9_2 -151.90(14) . . . . ?
B5_2 C1_2 B3_2 B9_2 -1.96(18) . . . . ?
B4_2 C1_2 B3_2 B9_2 -39.12(13) . . . . ?
B6_2 C1_2 B3_2 B9_2 64.48(17) . . . . ?
C2_2 C1_2 B3_2 B4_2 137.08(13) . . . . ?
B1_1 C1_2 B3_2 B4_2 -112.78(15) . . . . ?
B5_2 C1_2 B3_2 B4_2 37.16(13) . . . . ?
B6_2 C1_2 B3_2 B4_2 103.60(14) . . . . ?
C2_2 C1_2 B3_2 B8_2 34.72(12) . . . . ?
B1_1 C1_2 B3_2 B8_2 144.86(13) . . . . ?
B5_2 C1_2 B3_2 B8_2 -65.21(16) . . . . ?
B4_2 C1_2 B3_2 B8_2 -102.36(14) . . . . ?
B6_2 C1_2 B3_2 B8_2 1.23(17) . . . . ?
B8_2 B9_2 B3_2 C2_2 -39.05(13) . . . . ?
B10_2 B9_2 B3_2 C2_2 61.51(17) . . . . ?
B4_2 B9_2 B3_2 C2_2 98.50(14) . . . . ?
B12_2 B9_2 B3_2 C2_2 -1.83(18) . . . . ?
B8_2 B9_2 B3_2 C1_2 -99.28(15) . . . . ?
B10_2 B9_2 B3_2 C1_2 1.27(19) . . . . ?
B4_2 B9_2 B3_2 C1_2 38.26(13) . . . . ?
B12_2 B9_2 B3_2 C1_2 -62.06(17) . . . . ?
B8_2 B9_2 B3_2 B4_2 -137.54(15) . . . . ?
B10_2 B9_2 B3_2 B4_2 -36.99(14) . . . . ?
B12_2 B9_2 B3_2 B4_2 -100.32(16) . . . . ?
B10_2 B9_2 B3_2 B8_2 100.55(16) . . . . ?
B4_2 B9_2 B3_2 B8_2 137.54(15) . . . . ?
B12_2 B9_2 B3_2 B8_2 37.22(13) . . . . ?
C1_2 B4_2 B3_2 C2_2 36.49(11) . . . . ?
B5_2 B4_2 B3_2 C2_2 1.13(17) . . . . ?
B10_2 B4_2 B3_2 C2_2 -62.81(16) . . . . ?
B9_2 B4_2 B3_2 C2_2 -99.81(14) . . . . ?
B5_2 B4_2 B3_2 C1_2 -35.36(12) . . . . ?
B10_2 B4_2 B3_2 C1_2 -99.30(14) . . . . ?
B9_2 B4_2 B3_2 C1_2 -136.30(14) . . . . ?
C1_2 B4_2 B3_2 B9_2 136.30(14) . . . . ?
B5_2 B4_2 B3_2 B9_2 100.94(15) . . . . ?
B10_2 B4_2 B3_2 B9_2 36.99(14) . . . . ?
C1_2 B4_2 B3_2 B8_2 98.05(14) . . . . ?
B5_2 B4_2 B3_2 B8_2 62.69(17) . . . . ?
B10_2 B4_2 B3_2 B8_2 -1.26(18) . . . . ?
B9_2 B4_2 B3_2 B8_2 -38.25(13) . . . . ?
B7_2 B8_2 B3_2 C2_2 34.05(12) . . . . ?
B9_2 B8_2 B3_2 C2_2 134.81(14) . . . . ?
B12_2 B8_2 B3_2 C2_2 97.40(15) . . . . ?
C2_2 B8_2 B3_2 C1_2 -34.21(11) . . . . ?
B7_2 B8_2 B3_2 C1_2 -0.16(17) . . . . ?
B9_2 B8_2 B3_2 C1_2 100.60(14) . . . . ?
B12_2 B8_2 B3_2 C1_2 63.19(16) . . . . ?
C2_2 B8_2 B3_2 B9_2 -134.81(14) . . . . ?
B7_2 B8_2 B3_2 B9_2 -100.76(15) . . . . ?
B12_2 B8_2 B3_2 B9_2 -37.41(14) . . . . ?
C2_2 B8_2 B3_2 B4_2 -96.32(14) . . . . ?
B7_2 B8_2 B3_2 B4_2 -62.28(17) . . . . ?
B9_2 B8_2 B3_2 B4_2 38.49(14) . . . . ?
B12_2 B8_2 B3_2 B4_2 1.07(19) . . . . ?
C12_1 C13_1 C1_3 C2_3 100.80(17) . . . . ?
C14_1 C13_1 C1_3 C2_3 -19.8(2) . . . . ?
C12_1 C13_1 C1_3 C6_3 -77.38(18) . . . . ?
C14_1 C13_1 C1_3 C6_3 161.98(14) . . . . ?
C6_3 C1_3 C2_3 C3_3 -1.0(2) . . . . ?
C13_1 C1_3 C2_3 C3_3 -179.24(14) . . . . ?
C1_3 C2_3 C3_3 C4_3 0.8(2) . . . . ?
C2_3 C3_3 C4_3 C5_3 0.4(2) . . . . ?
C2_3 C3_3 C4_3 Br4_3 -179.44(12) . . . . ?
C3_3 C4_3 C5_3 C6_3 -1.3(2) . . . . ?
Br4_3 C4_3 C5_3 C6_3 178.57(12) . . . . ?
C4_3 C5_3 C6_3 C1_3 1.0(2) . . . . ?
C2_3 C1_3 C6_3 C5_3 0.1(2) . . . . ?
C13_1 C1_3 C6_3 C5_3 178.36(14) . . . . ?
